data_7049284
loop_
_publ_author_name
'Hong, Dongjing'
'Zhu, Xiancui'
'Wang, Shaowu'
'Wei, Yun'
'Zhou, Shuangliu'
'Huang, Zeming'
'Zhu, Shan'
'Wang, Ruru'
'Yue, Wenrun'
'Mu, Xiaolong'

_publ_section_title
;
 Synthesis, characterization, and reactivity of dinuclear
 organo-rare-earth-metal alkyl complexes supported by
 2-amidate-functionalized indolyl ligands: substituent effects on
 coordination and reactivity.
;
_journal_issue 16
_journal_name_full 'Dalton transactions (Cambridge, England : 2003)'
_journal_page_first 5230
_journal_page_last 5242
_journal_paper_doi 10.1039/c9dt00507b
_journal_volume 48
_journal_year 2019
_chemical_formula_moiety 'C62 H90 N4 O6 Si2 Y2'
_chemical_formula_sum 'C62 H90 N4 O6 Si2 Y2'
_chemical_formula_weight 1221.37
_space_group_crystal_system monoclinic
_space_group_IT_number 15
_space_group_name_Hall '-C 2yc'
_space_group_name_H-M_alt 'C 1 2/c 1'
_symmetry_space_group_name_Hall '-C 2yc'
_symmetry_space_group_name_H-M 'C 1 2/c 1'
_atom_sites_solution_hydrogens geom
_atom_sites_solution_primary dual
_audit_creation_date 2018-03-26
_audit_creation_method
;
Olex2 1.2
(compiled 2017.08.10 svn.r3458 for OlexSys, GUI svn.r5381)
;
_audit_update_record
;
2018-03-27 deposited with the CCDC.    2019-03-07 downloaded from the CCDC.
;
_cell_angle_alpha 90
_cell_angle_beta 118.104(2)
_cell_angle_gamma 90
_cell_formula_units_Z 4
_cell_length_a 30.302(4)
_cell_length_b 14.9856(15)
_cell_length_c 22.640(3)
_cell_measurement_reflns_used 9940
_cell_measurement_temperature 293(2)
_cell_measurement_theta_max 26.37
_cell_measurement_theta_min 2.20
_cell_volume 9068.5(19)
_computing_cell_refinement 'Bruker SMART'
_computing_data_collection 'Bruker SMART'
_computing_data_reduction 'Bruker SAINT'
_computing_molecular_graphics 'Olex2 (Dolomanov et al., 2009)'
_computing_publication_material 'Olex2 (Dolomanov et al., 2009)'
_computing_structure_refinement 'ShelXL (Sheldrick, 2015)'
_computing_structure_solution 'ShelXT (Sheldrick, 2015)'
_diffrn_ambient_temperature 293.15
_diffrn_measured_fraction_theta_full 0.986
_diffrn_measured_fraction_theta_max 0.975
_diffrn_measurement_device_type 'CCD area detector'
_diffrn_measurement_method 'phi and omega scans'
_diffrn_radiation_monochromator graphite
_diffrn_radiation_type MoK\a
_diffrn_radiation_wavelength 0.71073
_diffrn_reflns_av_R_equivalents 0.0879
_diffrn_reflns_av_unetI/netI 0.0843
_diffrn_reflns_Laue_measured_fraction_full 0.986
_diffrn_reflns_Laue_measured_fraction_max 0.975
_diffrn_reflns_limit_h_max 38
_diffrn_reflns_limit_h_min -39
_diffrn_reflns_limit_k_max 19
_diffrn_reflns_limit_k_min -19
_diffrn_reflns_limit_l_max 28
_diffrn_reflns_limit_l_min -29
_diffrn_reflns_number 48881
_diffrn_reflns_point_group_measured_fraction_full 0.986
_diffrn_reflns_point_group_measured_fraction_max 0.975
_diffrn_reflns_theta_full 25.242
_diffrn_reflns_theta_max 27.536
_diffrn_reflns_theta_min 1.654
_exptl_absorpt_coefficient_mu 1.335
_exptl_absorpt_correction_type none
_exptl_crystal_colour colourless
_exptl_crystal_colour_primary colourless
_exptl_crystal_density_diffrn 0.895
_exptl_crystal_description block
_exptl_crystal_F_000 2576
_exptl_crystal_size_max 0.24
_exptl_crystal_size_mid 0.23
_exptl_crystal_size_min 0.21
_refine_diff_density_max 0.513
_refine_diff_density_min -0.376
_refine_diff_density_rms 0.053
_refine_ls_extinction_method none
_refine_ls_goodness_of_fit_ref 0.954
_refine_ls_hydrogen_treatment constr
_refine_ls_matrix_type full
_refine_ls_number_parameters 349
_refine_ls_number_reflns 10204
_refine_ls_number_restraints 566
_refine_ls_restrained_S_all 1.017
_refine_ls_R_factor_all 0.1167
_refine_ls_R_factor_gt 0.0503
_refine_ls_shift/su_max 0.001
_refine_ls_shift/su_mean 0.000
_refine_ls_structure_factor_coef Fsqd
_refine_ls_weighting_details 'w=1/[\s^2^(Fo^2^)+(0.0720P)^2^] where P=(Fo^2^+2Fc^2^)/3'
_refine_ls_weighting_scheme calc
_refine_ls_wR_factor_gt 0.1151
_refine_ls_wR_factor_ref 0.1389
_reflns_Friedel_coverage 0.000
_reflns_number_gt 5477
_reflns_number_total 10204
_reflns_threshold_expression 'I > 2\s(I)'
_cod_data_source_file c9dt00507b2.cif
_cod_data_source_block 2c
_cod_depositor_comments 'Adding full bibliography for 7049263--7049284.cif.'
_cod_original_cell_volume 9068.6(17)
_cod_database_code 7049284
_shelx_shelxl_version_number 2018/1
_shelx_space_group_comment
;
The symmetry employed for this shelxl refinement is uniquely defined
by the following loop, which should always be used as a source of
symmetry information in preference to the above space-group names.
They are only intended as comments.
;
_olex2_refinement_description
;
1. Fixed Uiso
 At 1.2 times of:
  All C(H) groups, All C(H,H) groups
 At 1.5 times of:
  All C(H,H,H) groups
2. Restrained distances
 C25-C26
 1.54 with sigma of 0.01
3. Rigid bond restraints
 N2, C10
 with sigma for 1-2 distances of 0.001 and sigma for 1-3 distances of 0.002
4. Uiso/Uaniso restraints and constraints
C1 \\sim C2 \\sim C3 \\sim C4 \\sim C5 \\sim C6 \\sim C7 \\sim C8 \\sim C9
\\sim C10 \\sim C11 \\sim C12 \\sim C13 \\sim C14 \\sim C15 \\sim C16 \\sim C17
\\sim C18 \\sim C19 \\sim C20 \\sim C21 \\sim C22 \\sim C23 \\sim C24 \\sim C25
\\sim C26 \\sim C27 \\sim C28 \\sim C29 \\sim C30 \\sim C31: within 3.8A with
sigma of 0.01 and sigma for terminal atoms of 0.02
Uanis(C25) \\sim Ueq: with sigma of 0.01 and sigma for terminal atoms of 0.01
5.a Secondary CH2 refined with riding coordinates:
 C20(H20A,H20B), C24(H24A,H24B), C25(H25A,H25B), C26(H26A,H26B), C27(H27A,
 H27B), C28(H28A,H28B), C29(H29A,H29B), C30(H30A,H30B), C31(H31A,H31B)
5.b Aromatic/amide H refined with riding coordinates:
 C2(H2), C4(H4), C5(H5), C6(H6), C7(H7), C12(H12), C13(H13), C14(H14), C15(H15)
5.c Idealised Me refined as rotating group:
 C17(H17A,H17B,H17C), C18(H18A,H18B,H18C), C19(H19A,H19B,H19C), C21(H21A,H21B,
 H21C), C22(H22A,H22B,H22C), C23(H23A,H23B,H23C)
;
_olex2_submission_special_instructions 'No special instructions were received'

loop_
_space_group_symop_operation_xyz
'x, y, z'
'-x, y, -z+1/2'
'x+1/2, y+1/2, z'
'-x+1/2, y+1/2, -z+1/2'
'-x, -y, -z'
'x, -y, z-1/2'
'-x+1/2, -y+1/2, -z'
'x+1/2, -y+1/2, z-1/2'

loop_
_atom_site_label
_atom_site_type_symbol
_atom_site_fract_x
_atom_site_fract_y
_atom_site_fract_z
_atom_site_U_iso_or_equiv
_atom_site_adp_type
_atom_site_occupancy
_atom_site_site_symmetry_order
_atom_site_calc_flag
_atom_site_refinement_flags_posn
_atom_site_refinement_flags_adp
Y1 Y 0.26098(2) 0.73341(2) 0.42376(2) 0.04611(12) Uani 1 1 d . .
Si1 Si 0.14074(4) 0.80139(7) 0.26940(5) 0.0693(3) Uani 1 1 d . .
O1 O 0.26175(8) 0.67203(12) 0.51648(10) 0.0505(5) Uani 1 1 d . .
O2 O 0.29614(9) 0.67260(14) 0.35771(11) 0.0650(6) Uani 1 1 d . .
O3 O 0.35148(9) 0.73915(15) 0.50237(11) 0.0662(6) Uani 1 1 d . .
N1 N 0.22234(10) 0.61540(15) 0.58863(12) 0.0506(6) Uani 1 1 d . .
N2 N 0.24844(11) 0.55624(15) 0.45073(13) 0.0579(7) Uani 1 1 d . U
C1 C 0.22210(13) 0.55611(19) 0.54091(16) 0.0543(7) Uani 1 1 d . U
C2 C 0.20131(14) 0.4754(2) 0.54284(16) 0.0632(8) Uani 1 1 d . U
H2 H 0.197081 0.426161 0.515700 0.076 Uiso 1 1 calc R .
C3 C 0.18764(14) 0.4823(2) 0.59431(16) 0.0605(8) Uani 1 1 d . U
C4 C 0.16451(15) 0.4246(2) 0.62054(19) 0.0747(9) Uani 1 1 d . U
H4 H 0.154603 0.367586 0.603001 0.090 Uiso 1 1 calc R .
C5 C 0.15689(16) 0.4538(3) 0.6722(2) 0.0780(10) Uani 1 1 d . U
H5 H 0.140928 0.416481 0.689028 0.094 Uiso 1 1 calc R .
C6 C 0.17246(16) 0.5382(3) 0.70038(19) 0.0763(10) Uani 1 1 d . U
H6 H 0.167894 0.555299 0.736619 0.092 Uiso 1 1 calc R .
C7 C 0.19433(14) 0.5961(2) 0.67537(17) 0.0674(9) Uani 1 1 d . U
H7 H 0.204452 0.652509 0.693942 0.081 Uiso 1 1 calc R .
C8 C 0.20123(13) 0.5683(2) 0.62078(15) 0.0559(8) Uani 1 1 d . U
C9 C 0.24406(12) 0.5899(2) 0.50005(15) 0.0516(8) Uani 1 1 d . U
C10 C 0.22529(17) 0.4730(2) 0.42174(18) 0.0690(8) Uani 1 1 d . U
C11 C 0.25263(18) 0.3940(2) 0.43122(19) 0.0791(9) Uani 1 1 d . U
C12 C 0.2243(2) 0.3183(3) 0.3980(2) 0.0997(12) Uani 1 1 d . U
H12 H 0.240876 0.264158 0.404002 0.120 Uiso 1 1 calc R .
C13 C 0.1763(3) 0.3202(3) 0.3595(2) 0.1097(14) Uani 1 1 d . U
H13 H 0.159931 0.267775 0.338577 0.132 Uiso 1 1 calc R .
C14 C 0.1488(2) 0.3967(3) 0.3487(2) 0.1047(13) Uani 1 1 d . U
H14 H 0.114330 0.397198 0.321120 0.126 Uiso 1 1 calc R .
C15 C 0.17450(18) 0.4735(3) 0.38060(19) 0.0792(10) Uani 1 1 d . U
H15 H 0.156931 0.526630 0.373968 0.095 Uiso 1 1 calc R .
C16 C 0.3092(2) 0.3882(3) 0.4741(2) 0.0932(12) Uani 1 1 d . U
C17 C 0.3345(2) 0.4497(3) 0.4447(3) 0.1103(15) Uani 1 1 d . U
H17A H 0.327830 0.428156 0.401406 0.165 Uiso 1 1 calc GR .
H17B H 0.369929 0.450264 0.473884 0.165 Uiso 1 1 calc GR .
H17C H 0.321496 0.509119 0.440618 0.165 Uiso 1 1 calc GR .
C18 C 0.32591(19) 0.4153(3) 0.5476(2) 0.1017(14) Uani 1 1 d . U
H18A H 0.316606 0.476185 0.549053 0.153 Uiso 1 1 calc GR .
H18B H 0.361553 0.409258 0.573343 0.153 Uiso 1 1 calc GR .
H18C H 0.309939 0.377267 0.565963 0.153 Uiso 1 1 calc GR .
C19 C 0.3299(2) 0.2938(3) 0.4771(3) 0.1316(18) Uani 1 1 d . U
H19A H 0.317619 0.254665 0.499675 0.197 Uiso 1 1 calc GR .
H19B H 0.365771 0.295301 0.501058 0.197 Uiso 1 1 calc GR .
H19C H 0.319198 0.272333 0.432448 0.197 Uiso 1 1 calc GR .
C20 C 0.17602(13) 0.7207(2) 0.33532(16) 0.0623(9) Uani 1 1 d . U
H20A H 0.175020 0.665590 0.312192 0.075 Uiso 1 1 calc R .
H20B H 0.155975 0.710135 0.357708 0.075 Uiso 1 1 calc R .
C21 C 0.07285(19) 0.7716(4) 0.2184(3) 0.1248(19) Uani 1 1 d . U
H21A H 0.069872 0.717045 0.194625 0.187 Uiso 1 1 calc GR .
H21B H 0.055773 0.818571 0.187003 0.187 Uiso 1 1 calc GR .
H21C H 0.058183 0.764059 0.247552 0.187 Uiso 1 1 calc GR .
C22 C 0.1658(2) 0.8101(3) 0.2089(2) 0.1005(14) Uani 1 1 d . U
H22A H 0.200134 0.828823 0.231966 0.151 Uiso 1 1 calc GR .
H22B H 0.146598 0.853080 0.174932 0.151 Uiso 1 1 calc GR .
H22C H 0.163618 0.753056 0.188425 0.151 Uiso 1 1 calc GR .
C23 C 0.14387(18) 0.9162(3) 0.3034(2) 0.0934(13) Uani 1 1 d . U
H23A H 0.128285 0.916391 0.331804 0.140 Uiso 1 1 calc GR .
H23B H 0.126701 0.957151 0.267062 0.140 Uiso 1 1 calc GR .
H23C H 0.178217 0.933989 0.328878 0.140 Uiso 1 1 calc GR .
C24 C 0.26508(16) 0.6189(3) 0.2999(2) 0.0904(12) Uani 1 1 d . U
H24A H 0.235129 0.651612 0.270159 0.109 Uiso 1 1 calc R .
H24B H 0.255152 0.564522 0.313658 0.109 Uiso 1 1 calc R .
C25 C 0.2941(2) 0.5979(5) 0.2660(3) 0.1425(18) Uani 1 1 d D U
H25A H 0.276055 0.616008 0.219423 0.171 Uiso 1 1 calc R .
H25B H 0.300100 0.534176 0.267647 0.171 Uiso 1 1 calc R .
C26 C 0.3418(2) 0.6463(4) 0.3001(3) 0.1295(16) Uani 1 1 d D U
H26A H 0.341708 0.697755 0.274086 0.155 Uiso 1 1 calc R .
H26B H 0.369456 0.607718 0.306598 0.155 Uiso 1 1 calc R .
C27 C 0.34636(17) 0.6745(3) 0.3654(2) 0.0893(11) Uani 1 1 d . U
H27A H 0.367959 0.633950 0.400605 0.107 Uiso 1 1 calc R .
H27B H 0.360245 0.734179 0.376671 0.107 Uiso 1 1 calc R .
C28 C 0.38553(17) 0.8132(3) 0.5198(3) 0.1070(14) Uani 1 1 d . U
H28A H 0.375814 0.860006 0.540944 0.128 Uiso 1 1 calc R .
H28B H 0.385445 0.837533 0.480007 0.128 Uiso 1 1 calc R .
C29 C 0.4350(2) 0.7794(4) 0.5658(4) 0.158(2) Uani 1 1 d . U
H29A H 0.455768 0.776358 0.543860 0.189 Uiso 1 1 calc R .
H29B H 0.451088 0.818339 0.604433 0.189 Uiso 1 1 calc R .
C30 C 0.4286(2) 0.6943(4) 0.5858(3) 0.149(2) Uani 1 1 d . U
H30A H 0.436942 0.695031 0.632733 0.179 Uiso 1 1 calc R .
H30B H 0.450647 0.652303 0.580062 0.179 Uiso 1 1 calc R .
C31 C 0.37803(17) 0.6672(3) 0.5464(2) 0.0972(13) Uani 1 1 d . U
H31A H 0.363222 0.653174 0.575095 0.117 Uiso 1 1 calc R .
H31B H 0.376417 0.614340 0.520731 0.117 Uiso 1 1 calc R .

loop_
_atom_site_aniso_label
_atom_site_aniso_U_11
_atom_site_aniso_U_22
_atom_site_aniso_U_33
_atom_site_aniso_U_23
_atom_site_aniso_U_13
_atom_site_aniso_U_12
Y1 0.0635(2) 0.04013(16) 0.04322(17) -0.00196(13) 0.03219(15) 0.00140(15)
Si1 0.0812(8) 0.0666(6) 0.0550(6) 0.0082(5) 0.0279(6) 0.0064(5)
O1 0.0768(15) 0.0341(11) 0.0564(13) 0.0004(9) 0.0443(12) 0.0019(10)
O2 0.0810(18) 0.0663(15) 0.0618(14) -0.0115(11) 0.0452(13) 0.0021(12)
O3 0.0622(15) 0.0678(15) 0.0614(14) 0.0038(11) 0.0234(12) -0.0019(12)
N1 0.0753(19) 0.0421(14) 0.0481(14) 0.0007(11) 0.0403(14) 0.0030(13)
N2 0.090(2) 0.0415(13) 0.0580(16) -0.0007(11) 0.0479(16) 0.0021(12)
C1 0.083(2) 0.0404(15) 0.0541(16) 0.0031(13) 0.0442(15) 0.0027(14)
C2 0.099(2) 0.0447(16) 0.0606(17) 0.0001(13) 0.0499(16) -0.0021(15)
C3 0.088(2) 0.0466(16) 0.0606(17) 0.0090(14) 0.0465(16) 0.0008(15)
C4 0.109(2) 0.0551(18) 0.079(2) 0.0099(16) 0.0600(18) -0.0053(17)
C5 0.106(2) 0.067(2) 0.083(2) 0.0132(17) 0.063(2) -0.0057(19)
C6 0.107(3) 0.072(2) 0.075(2) 0.0124(17) 0.063(2) 0.0098(19)
C7 0.097(2) 0.0569(18) 0.0679(19) 0.0062(15) 0.0550(17) 0.0054(17)
C8 0.083(2) 0.0443(16) 0.0549(16) 0.0070(13) 0.0441(15) 0.0051(15)
C9 0.077(2) 0.0367(17) 0.0542(16) 0.0045(12) 0.0420(15) 0.0049(14)
C10 0.121(2) 0.0480(15) 0.0623(18) -0.0043(12) 0.0634(17) -0.0107(15)
C11 0.138(3) 0.0503(18) 0.077(2) -0.0099(15) 0.0740(19) -0.0084(19)
C12 0.155(3) 0.064(2) 0.094(3) -0.011(2) 0.070(2) -0.007(2)
C13 0.165(3) 0.075(2) 0.091(3) -0.019(2) 0.061(3) -0.025(3)
C14 0.152(3) 0.086(3) 0.084(2) -0.004(2) 0.062(2) -0.025(3)
C15 0.120(3) 0.063(2) 0.067(2) -0.0092(16) 0.0544(19) -0.0214(19)
C16 0.146(3) 0.056(2) 0.104(3) -0.0021(19) 0.081(2) 0.016(2)
C17 0.148(4) 0.078(3) 0.146(4) 0.006(3) 0.104(3) 0.018(3)
C18 0.137(4) 0.071(3) 0.099(3) 0.013(2) 0.057(3) 0.029(2)
C19 0.185(5) 0.070(3) 0.164(4) -0.003(3) 0.102(4) 0.035(3)
C20 0.076(2) 0.061(2) 0.0534(19) -0.0007(15) 0.0335(18) -0.0012(17)
C21 0.091(4) 0.139(4) 0.101(4) 0.025(3) 0.010(3) 0.002(3)
C22 0.140(4) 0.094(3) 0.074(3) 0.018(2) 0.055(3) 0.021(3)
C23 0.125(4) 0.073(3) 0.086(3) 0.015(2) 0.052(3) 0.019(2)
C24 0.097(3) 0.110(3) 0.081(2) -0.035(2) 0.056(2) 0.001(2)
C25 0.149(4) 0.185(4) 0.116(3) -0.055(3) 0.081(3) -0.006(3)
C26 0.132(4) 0.183(4) 0.111(3) -0.038(3) 0.088(3) -0.005(3)
C27 0.095(3) 0.108(3) 0.091(2) -0.012(2) 0.065(2) 0.000(2)
C28 0.077(3) 0.099(3) 0.123(3) 0.005(3) 0.029(2) -0.013(2)
C29 0.091(3) 0.136(4) 0.176(4) 0.033(4) 0.006(3) -0.004(3)
C30 0.087(3) 0.147(4) 0.162(4) 0.047(4) 0.016(3) 0.011(3)
C31 0.087(3) 0.089(3) 0.100(3) 0.021(2) 0.030(2) 0.011(2)

loop_
_atom_type_symbol
_atom_type_description
_atom_type_scat_dispersion_real
_atom_type_scat_dispersion_imag
_atom_type_scat_source
C C 0.0033 0.0016 'International Tables Vol C Tables 4.2.6.8 and 6.1.1.4'
H H 0.0000 0.0000 'International Tables Vol C Tables 4.2.6.8 and 6.1.1.4'
N N 0.0061 0.0033 'International Tables Vol C Tables 4.2.6.8 and 6.1.1.4'
O O 0.0106 0.0060 'International Tables Vol C Tables 4.2.6.8 and 6.1.1.4'
Si Si 0.0817 0.0704 'International Tables Vol C Tables 4.2.6.8 and 6.1.1.4'
Y Y -2.7962 3.5667 'International Tables Vol C Tables 4.2.6.8 and 6.1.1.4'

loop_
_geom_angle_atom_site_label_1
_geom_angle_atom_site_label_2
_geom_angle_atom_site_label_3
_geom_angle
_geom_angle_site_symmetry_1
_geom_angle_site_symmetry_3
O1 Y1 Y1 32.53(5) . 7_566
O1 Y1 Y1 32.59(5) 7_566 7_566
O1 Y1 O1 65.12(8) 7_566 .
O1 Y1 O2 163.35(7) 7_566 .
O1 Y1 O2 127.44(8) . .
O1 Y1 O3 79.89(8) . .
O1 Y1 O3 95.40(8) 7_566 .
O1 Y1 N1 67.43(7) 7_566 7_566
O1 Y1 N1 125.79(7) . 7_566
O1 Y1 N2 50.10(7) . .
O1 Y1 N2 110.58(7) 7_566 .
O1 Y1 C9 85.47(8) 7_566 .
O1 Y1 C9 25.43(7) . .
O1 Y1 C20 106.03(10) . .
O1 Y1 C20 92.25(10) 7_566 .
O2 Y1 Y1 158.26(6) . 7_566
O2 Y1 O3 78.05(8) . .
O2 Y1 N2 85.46(8) . .
O2 Y1 C9 109.90(8) . .
O2 Y1 C20 93.81(10) . .
O3 Y1 Y1 87.22(6) . 7_566
O3 Y1 N2 95.45(8) . .
O3 Y1 C9 92.51(8) . .
N1 Y1 Y1 96.87(6) 7_566 7_566
N1 Y1 O2 96.19(8) 7_566 .
N1 Y1 O3 79.95(8) 7_566 .
N1 Y1 N2 174.63(9) 7_566 .
N1 Y1 C9 150.79(8) 7_566 .
N1 Y1 C20 100.46(10) 7_566 .
N2 Y1 Y1 80.07(5) . 7_566
N2 Y1 C9 25.74(7) . .
C9 Y1 Y1 54.34(6) . 7_566
C20 Y1 Y1 100.79(8) . 7_566
C20 Y1 O3 171.83(10) . .
C20 Y1 N2 84.50(10) . .
C20 Y1 C9 90.94(10) . .
C20 Si1 C21 113.3(2) . .
C20 Si1 C22 111.37(19) . .
C20 Si1 C23 112.13(17) . .
C22 Si1 C21 105.9(3) . .
C22 Si1 C23 106.3(2) . .
C23 Si1 C21 107.5(2) . .
Y1 O1 Y1 114.88(8) 7_566 .
C9 O1 Y1 106.80(16) . .
C9 O1 Y1 123.32(17) . 7_566
C24 O2 Y1 119.2(2) . .
C24 O2 C27 108.6(3) . .
C27 O2 Y1 132.1(2) . .
C28 O3 Y1 129.4(2) . .
C31 O3 Y1 123.0(2) . .
C31 O3 C28 107.2(3) . .
C1 N1 Y1 116.17(18) . 7_566
C8 N1 Y1 137.34(19) . 7_566
C8 N1 C1 104.5(2) . .
C9 N2 Y1 84.09(17) . .
C9 N2 C10 120.7(3) . .
C10 N2 Y1 144.8(2) . .
N1 C1 C9 115.5(3) . .
C2 C1 N1 111.8(3) . .
C2 C1 C9 132.7(3) . .
C1 C2 H2 126.9 . .
C1 C2 C3 106.2(3) . .
C3 C2 H2 126.9 . .
C4 C3 C2 134.5(3) . .
C8 C3 C2 106.2(3) . .
C8 C3 C4 119.3(3) . .
C3 C4 H4 120.6 . .
C5 C4 C3 118.8(3) . .
C5 C4 H4 120.6 . .
C4 C5 H5 119.2 . .
C4 C5 C6 121.6(3) . .
C6 C5 H5 119.2 . .
C5 C6 H6 119.6 . .
C7 C6 C5 120.8(3) . .
C7 C6 H6 119.6 . .
C6 C7 H7 120.7 . .
C6 C7 C8 118.5(3) . .
C8 C7 H7 120.7 . .
N1 C8 C3 111.3(3) . .
N1 C8 C7 127.9(3) . .
C3 C8 C7 120.8(3) . .
O1 C9 Y1 47.77(12) . .
O1 C9 C1 112.9(2) . .
N2 C9 Y1 70.17(16) . .
N2 C9 O1 114.5(3) . .
N2 C9 C1 132.6(3) . .
C1 C9 Y1 151.6(2) . .
C11 C10 N2 122.6(4) . .
C15 C10 N2 117.2(3) . .
C15 C10 C11 120.1(4) . .
C10 C11 C12 115.5(5) . .
C10 C11 C16 123.5(3) . .
C12 C11 C16 121.0(4) . .
C11 C12 H12 118.3 . .
C13 C12 C11 123.4(5) . .
C13 C12 H12 118.3 . .
C12 C13 H13 118.9 . .
C12 C13 C14 122.2(5) . .
C14 C13 H13 118.9 . .
C13 C14 H14 121.4 . .
C13 C14 C15 117.1(5) . .
C15 C14 H14 121.4 . .
C10 C15 C14 121.6(4) . .
C10 C15 H15 119.2 . .
C14 C15 H15 119.2 . .
C11 C16 C17 109.4(4) . .
C11 C16 C18 111.8(4) . .
C11 C16 C19 113.2(4) . .
C17 C16 C18 109.3(4) . .
C17 C16 C19 107.2(4) . .
C19 C16 C18 105.9(4) . .
C16 C17 H17A 109.5 . .
C16 C17 H17B 109.5 . .
C16 C17 H17C 109.5 . .
H17A C17 H17B 109.5 . .
H17A C17 H17C 109.5 . .
H17B C17 H17C 109.5 . .
C16 C18 H18A 109.5 . .
C16 C18 H18B 109.5 . .
C16 C18 H18C 109.5 . .
H18A C18 H18B 109.5 . .
H18A C18 H18C 109.5 . .
H18B C18 H18C 109.5 . .
C16 C19 H19A 109.5 . .
C16 C19 H19B 109.5 . .
C16 C19 H19C 109.5 . .
H19A C19 H19B 109.5 . .
H19A C19 H19C 109.5 . .
H19B C19 H19C 109.5 . .
Y1 C20 H20A 105.4 . .
Y1 C20 H20B 105.4 . .
Si1 C20 Y1 127.69(17) . .
Si1 C20 H20A 105.4 . .
Si1 C20 H20B 105.4 . .
H20A C20 H20B 106.0 . .
Si1 C21 H21A 109.5 . .
Si1 C21 H21B 109.5 . .
Si1 C21 H21C 109.5 . .
H21A C21 H21B 109.5 . .
H21A C21 H21C 109.5 . .
H21B C21 H21C 109.5 . .
Si1 C22 H22A 109.5 . .
Si1 C22 H22B 109.5 . .
Si1 C22 H22C 109.5 . .
H22A C22 H22B 109.5 . .
H22A C22 H22C 109.5 . .
H22B C22 H22C 109.5 . .
Si1 C23 H23A 109.5 . .
Si1 C23 H23B 109.5 . .
Si1 C23 H23C 109.5 . .
H23A C23 H23B 109.5 . .
H23A C23 H23C 109.5 . .
H23B C23 H23C 109.5 . .
O2 C24 H24A 110.2 . .
O2 C24 H24B 110.2 . .
O2 C24 C25 107.6(4) . .
H24A C24 H24B 108.5 . .
C25 C24 H24A 110.2 . .
C25 C24 H24B 110.2 . .
C24 C25 H25A 110.1 . .
C24 C25 H25B 110.1 . .
C24 C25 C26 107.9(4) . .
H25A C25 H25B 108.4 . .
C26 C25 H25A 110.1 . .
C26 C25 H25B 110.1 . .
C25 C26 H26A 110.6 . .
C25 C26 H26B 110.6 . .
C25 C26 C27 105.7(4) . .
H26A C26 H26B 108.7 . .
C27 C26 H26A 110.6 . .
C27 C26 H26B 110.6 . .
O2 C27 C26 106.0(4) . .
O2 C27 H27A 110.5 . .
O2 C27 H27B 110.5 . .
C26 C27 H27A 110.5 . .
C26 C27 H27B 110.5 . .
H27A C27 H27B 108.7 . .
O3 C28 H28A 110.3 . .
O3 C28 H28B 110.3 . .
O3 C28 C29 106.9(4) . .
H28A C28 H28B 108.6 . .
C29 C28 H28A 110.3 . .
C29 C28 H28B 110.3 . .
C28 C29 H29A 110.3 . .
C28 C29 H29B 110.3 . .
H29A C29 H29B 108.5 . .
C30 C29 C28 107.2(5) . .
C30 C29 H29A 110.3 . .
C30 C29 H29B 110.3 . .
C29 C30 H30A 109.8 . .
C29 C30 H30B 109.8 . .
C29 C30 C31 109.4(5) . .
H30A C30 H30B 108.2 . .
C31 C30 H30A 109.8 . .
C31 C30 H30B 109.8 . .
O3 C31 H31A 110.1 . .
O3 C31 H31B 110.1 . .
C30 C31 O3 107.9(4) . .
C30 C31 H31A 110.1 . .
C30 C31 H31B 110.1 . .
H31A C31 H31B 108.4 . .

loop_
_geom_bond_atom_site_label_1
_geom_bond_atom_site_label_2
_geom_bond_distance
_geom_bond_site_symmetry_2
Y1 Y1 3.8435(7) 7_566
Y1 O1 2.2819(18) .
Y1 O1 2.2785(18) 7_566
Y1 O2 2.388(2) .
Y1 O3 2.469(2) .
Y1 N1 2.367(2) 7_566
Y1 N2 2.790(2) .
Y1 C9 2.950(3) .
Y1 C20 2.412(3) .
Si1 C20 1.825(3) .
Si1 C21 1.878(5) .
Si1 C22 1.858(4) .
Si1 C23 1.869(4) .
O1 C9 1.324(3) .
O2 C24 1.444(4) .
O2 C27 1.448(5) .
O3 C28 1.438(5) .
O3 C31 1.432(4) .
N1 C1 1.396(4) .
N1 C8 1.369(4) .
N2 C9 1.288(3) .
N2 C10 1.430(4) .
C1 C2 1.373(4) .
C1 C9 1.461(4) .
C2 H2 0.9300 .
C2 C3 1.413(4) .
C3 C4 1.408(4) .
C3 C8 1.399(4) .
C4 H4 0.9300 .
C4 C5 1.367(5) .
C5 H5 0.9300 .
C5 C6 1.395(5) .
C6 H6 0.9300 .
C6 C7 1.366(5) .
C7 H7 0.9300 .
C7 C8 1.410(4) .
C10 C11 1.402(5) .
C10 C15 1.373(6) .
C11 C12 1.407(6) .
C11 C16 1.522(6) .
C12 H12 0.9300 .
C12 C13 1.298(7) .
C13 H13 0.9300 .
C13 C14 1.370(7) .
C14 H14 0.9300 .
C14 C15 1.386(6) .
C15 H15 0.9300 .
C16 C17 1.536(6) .
C16 C18 1.548(6) .
C16 C19 1.537(6) .
C17 H17A 0.9600 .
C17 H17B 0.9600 .
C17 H17C 0.9600 .
C18 H18A 0.9600 .
C18 H18B 0.9600 .
C18 H18C 0.9600 .
C19 H19A 0.9600 .
C19 H19B 0.9600 .
C19 H19C 0.9600 .
C20 H20A 0.9700 .
C20 H20B 0.9700 .
C21 H21A 0.9600 .
C21 H21B 0.9600 .
C21 H21C 0.9600 .
C22 H22A 0.9600 .
C22 H22B 0.9600 .
C22 H22C 0.9600 .
C23 H23A 0.9600 .
C23 H23B 0.9600 .
C23 H23C 0.9600 .
C24 H24A 0.9700 .
C24 H24B 0.9700 .
C24 C25 1.447(6) .
C25 H25A 0.9700 .
C25 H25B 0.9700 .
C25 C26 1.470(6) .
C26 H26A 0.9700 .
C26 H26B 0.9700 .
C26 C27 1.480(5) .
C27 H27A 0.9700 .
C27 H27B 0.9700 .
C28 H28A 0.9700 .
C28 H28B 0.9700 .
C28 C29 1.456(7) .
C29 H29A 0.9700 .
C29 H29B 0.9700 .
C29 C30 1.397(7) .
C30 H30A 0.9700 .
C30 H30B 0.9700 .
C30 C31 1.421(7) .
C31 H31A 0.9700 .
C31 H31B 0.9700 .
